data_2231319
loop_
_publ_author_name
'Grieco, Gabriele'
'Blacque, Olivier'
'Berke, Heinz'

_publ_section_title
;
 1,3-Bis(pyridin-2-yl)-1<i>H</i>-benzimidazol-3-ium tetrafluoridoborate
;
_journal_coeditor_code SU2291
_journal_issue 8
_journal_name_full 'Acta Crystallographica Section E'
_journal_page_first o2066
_journal_page_last o2067
_journal_paper_doi 10.1107/S1600536811027942
_journal_volume 67
_journal_year 2011
_chemical_formula_iupac 'C17 H13 N4 +, B F4 -'
_chemical_formula_moiety 'C17 H13 N4 +, B F4 -'
_chemical_formula_sum 'C17 H13 B F4 N4'
_chemical_formula_weight 360.12
_chemical_name_systematic
;
1,3-Bis(pyridin-2-yl)-1<i>H</i>-benzimidazol-3-ium tetrafluoridoborate
;
_space_group_IT_number 62
_symmetry_cell_setting orthorhombic
_symmetry_space_group_name_Hall '-P 2ac 2n'
_symmetry_space_group_name_H-M 'P n m a'
_audit_creation_method 'WinGX routine CIF_UPDATE'
_cell_angle_alpha 90
_cell_angle_beta 90
_cell_angle_gamma 90
_cell_formula_units_Z 4
_cell_length_a 7.3412(2)
_cell_length_b 17.5051(5)
_cell_length_c 12.2426(3)
_cell_measurement_reflns_used 4054
_cell_measurement_temperature 183(2)
_cell_measurement_theta_max 32.62
_cell_measurement_theta_min 2.77
_cell_volume 1573.28(7)
_computing_cell_refinement 'CrysAlis PRO (Oxford Diffraction, 2010)'
_computing_data_collection 'CrysAlis PRO (Oxford Diffraction, 2010)'
_computing_data_reduction 'CrysAlis PRO (Oxford Diffraction, 2010)'
_computing_molecular_graphics
;
<i>Mercury</i> (Macrae <i>et al.</i>, 2006), ORTEP-3 for Windows
(Farrugia, 1997) and
<i>POV-Ray for Windows</i> (Cason, 2003)
;
_computing_publication_material
;
WinGX (Farrugia, 1999) and publCIF (Westrip, 2010)
;
_computing_structure_refinement 'SHELXL97 (Sheldrick, 2008)'
_computing_structure_solution 'SHELXS97 (Sheldrick, 2008)'
_diffrn_ambient_temperature 183(2)
_diffrn_measured_fraction_theta_full 0.999
_diffrn_measured_fraction_theta_max 0.999
_diffrn_measurement_device_type
;
Oxford Diffraction Xcalibur diffractometer with a Ruby detector
;
_diffrn_measurement_method \w
_diffrn_radiation_type MoK\a
_diffrn_radiation_wavelength 0.71073
_diffrn_reflns_av_R_equivalents 0.0219
_diffrn_reflns_limit_h_max 9
_diffrn_reflns_limit_h_min -9
_diffrn_reflns_limit_k_max 23
_diffrn_reflns_limit_k_min -20
_diffrn_reflns_limit_l_max 16
_diffrn_reflns_limit_l_min -12
_diffrn_reflns_number 8816
_diffrn_reflns_theta_full 28.28
_diffrn_reflns_theta_max 28.28
_diffrn_reflns_theta_min 3.24
_diffrn_standards_number 0
_exptl_absorpt_coefficient_mu 0.126
_exptl_absorpt_correction_T_max 0.991
_exptl_absorpt_correction_T_min 0.964
_exptl_absorpt_correction_type analytical
_exptl_absorpt_process_details
;
[CrysAlisPro (Oxford Diffraction, 2010) based on expressions derived by
Clark
& Reid (1995)]
;
_exptl_crystal_colour red
_exptl_crystal_density_diffrn 1.52
_exptl_crystal_density_method 'not measured'
_exptl_crystal_description plate
_exptl_crystal_F_000 736
_exptl_crystal_size_max 0.44
_exptl_crystal_size_mid 0.31
_exptl_crystal_size_min 0.11
_refine_diff_density_max 0.266
_refine_diff_density_min -0.364
_refine_ls_extinction_method none
_refine_ls_goodness_of_fit_ref 1.083
_refine_ls_hydrogen_treatment mixed
_refine_ls_matrix_type full
_refine_ls_number_parameters 130
_refine_ls_number_reflns 2014
_refine_ls_number_restraints 0
_refine_ls_restrained_S_all 1.083
_refine_ls_R_factor_gt 0.0421
_refine_ls_shift/su_max 0
_refine_ls_structure_factor_coef Fsqd
_refine_ls_weighting_details 'w=1/[\s^2^(Fo^2^)+(0.0620P)^2^+0.2418P] where P=(Fo^2^+2Fc^2^)/3'
_refine_ls_weighting_scheme calc
_refine_ls_wR_factor_ref 0.117
_reflns_number_gt 1543
_reflns_number_total 2014
_reflns_threshold_expression I>2\s(I)
_cod_data_source_file su2291.cif
_cod_data_source_block I
_cod_database_code 2231319
_cod_database_fobs_code 2231319

loop_
_symmetry_equiv_pos_as_xyz
'x, y, z'
'-x+1/2, -y, z+1/2'
'x+1/2, -y+1/2, -z+1/2'
'-x, y+1/2, -z'
'-x, -y, -z'
'x-1/2, y, -z-1/2'
'-x-1/2, y-1/2, z-1/2'
'x, -y-1/2, z'

loop_
_atom_site_type_symbol
_atom_site_label
_atom_site_fract_x
_atom_site_fract_y
_atom_site_fract_z
_atom_site_U_iso_or_equiv
_atom_site_adp_type
_atom_site_calc_flag
_atom_site_refinement_flags
_atom_site_occupancy
C C1 0.7110(2) 0.25 0.56060(15) 0.0232(4) Uani d S 1
C C2 0.64692(16) 0.21032(7) 0.39260(10) 0.0211(3) Uani d . 1
C C3 0.60860(17) 0.16850(8) 0.29898(10) 0.0243(3) Uani d . 1
H H3 0.6088 0.1154 0.299 0.029 Uiso calc R 1
C C4 0.57020(17) 0.20992(8) 0.20603(11) 0.0263(3) Uani d . 1
H H4 0.5436 0.1841 0.1416 0.032 Uiso calc R 1
C C5 0.69854(17) 0.11073(8) 0.53968(11) 0.0245(3) Uani d . 1
C C6 0.6441(2) 0.09450(9) 0.64542(12) 0.0336(3) Uani d . 1
H H6 0.6026 0.1324 0.6925 0.04 Uiso calc R 1
C C7 0.6546(2) 0.01864(9) 0.67741(13) 0.0397(4) Uani d . 1
H H7 0.622 0.0045 0.748 0.048 Uiso calc R 1
C C8 0.7136(2) -0.03573(9) 0.60414(14) 0.0374(4) Uani d . 1
H H8 0.7192 -0.087 0.624 0.045 Uiso calc R 1
C C9 0.7640(2) -0.01265(8) 0.50081(14) 0.0345(4) Uani d . 1
H H9 0.8038 -0.0496 0.4517 0.041 Uiso calc R 1
N N1 0.68805(14) 0.18768(6) 0.49998(9) 0.0223(3) Uani d . 1
N N2 0.75864(17) 0.06028(7) 0.46749(10) 0.0302(3) Uani d . 1
F F1 0.58623(16) 0.18658(7) 0.89742(12) 0.0763(4) Uani d . 1
F F2 0.8041(3) 0.2711(2) 0.98569(15) 0.0680(16) Uani d P 0.5
F F3 0.8073(2) 0.25 0.80661(11) 0.0577(4) Uani d S 1
B B1 0.6969(3) 0.25 0.89769(19) 0.0338(5) Uani d S 1
H H1 0.743(3) 0.25 0.6360(19) 0.024(5) Uiso d S 1

loop_
_atom_site_aniso_label
_atom_site_aniso_U_11
_atom_site_aniso_U_22
_atom_site_aniso_U_33
_atom_site_aniso_U_12
_atom_site_aniso_U_13
_atom_site_aniso_U_23
C1 0.0249(9) 0.0230(10) 0.0217(9) 0 -0.0010(7) 0
C2 0.0210(6) 0.0224(7) 0.0200(6) 0.0008(5) 0.0019(5) 0.0021(5)
C3 0.0254(6) 0.0229(7) 0.0245(7) -0.0016(5) 0.0012(5) -0.0029(5)
C4 0.0263(6) 0.0313(7) 0.0212(6) -0.0013(5) 0.0002(5) -0.0043(5)
C5 0.0257(6) 0.0215(7) 0.0263(7) -0.0014(5) -0.0046(5) 0.0030(5)
C6 0.0450(8) 0.0289(8) 0.0269(7) -0.0052(6) -0.0002(6) 0.0010(6)
C7 0.0521(9) 0.0371(9) 0.0297(7) -0.0092(7) -0.0045(7) 0.0114(7)
C8 0.0416(9) 0.0249(8) 0.0457(9) -0.0009(6) -0.0092(7) 0.0117(7)
C9 0.0388(8) 0.0235(8) 0.0411(8) 0.0055(6) -0.0036(6) 0.0020(6)
N1 0.0258(5) 0.0211(6) 0.0200(5) 0.0001(4) -0.0006(4) 0.0015(4)
N2 0.0353(6) 0.0230(6) 0.0325(6) 0.0033(5) 0.0002(5) 0.0019(5)
F1 0.0558(7) 0.0436(7) 0.1295(12) -0.0010(5) 0.0195(7) 0.0143(7)
F2 0.0400(9) 0.132(5) 0.0315(9) -0.0042(12) -0.0083(7) -0.0174(14)
F3 0.0646(10) 0.0810(12) 0.0276(7) 0 0.0114(6) 0
B1 0.0284(11) 0.0494(16) 0.0236(11) 0 -0.0016(9) 0

loop_
_atom_type_symbol
_atom_type_description
_atom_type_scat_dispersion_real
_atom_type_scat_dispersion_imag
_atom_type_scat_source
C C 0.0033 0.0016 'International Tables Vol C Tables 4.2.6.8 and 6.1.1.4'
H H 0 0 'International Tables Vol C Tables 4.2.6.8 and 6.1.1.4'
N N 0.0061 0.0033 'International Tables Vol C Tables 4.2.6.8 and 6.1.1.4'
F F 0.0171 0.0103 'International Tables Vol C Tables 4.2.6.8 and 6.1.1.4'
B B 0.0013 0.0007 'International Tables Vol C Tables 4.2.6.8 and 6.1.1.4'

loop_
_geom_angle_atom_site_label_1
_geom_angle_atom_site_label_2
_geom_angle_atom_site_label_3
_geom_angle_site_symmetry_1
_geom_angle_site_symmetry_3
_geom_angle
N1 C1 N1 . 8_565 110.20(16)
N1 C1 H1 . . 124.88(9)
N1 C1 H1 8_565 . 124.88(9)
C3 C2 C2 . 8_565 121.81(8)
C3 C2 N1 . . 131.81(12)
C2 C2 N1 8_565 . 106.37(7)
C4 C3 C2 . . 116.46(13)
C4 C3 H3 . . 121.8
C2 C3 H3 . . 121.8
C3 C4 C4 . 8_565 121.74(8)
C3 C4 H4 . . 119.1
C4 C4 H4 8_565 . 119.1
N2 C5 C6 . . 125.68(13)
N2 C5 N1 . . 114.70(12)
C6 C5 N1 . . 119.61(12)
C5 C6 C7 . . 116.38(14)
C5 C6 H6 . . 121.8
C7 C6 H6 . . 121.8
C8 C7 C6 . . 119.69(14)
C8 C7 H7 . . 120.2
C6 C7 H7 . . 120.2
C7 C8 C9 . . 118.64(14)
C7 C8 H8 . . 120.7
C9 C8 H8 . . 120.7
N2 C9 C8 . . 123.39(15)
N2 C9 H9 . . 118.3
C8 C9 H9 . . 118.3
C1 N1 C2 . . 108.53(11)
C1 N1 C5 . . 125.06(12)
C2 N1 C5 . . 126.39(11)
C5 N2 C9 . . 116.19(13)
F1 B1 F1 . 8_565 107.61(19)
F1 B1 F3 . . 110.21(13)
F1 B1 F2 . 8_565 97.01(18)
F1 B1 F2 . . 123.6(2)
F1 B1 F2 8_565 . 97.01(18)
F3 B1 F2 . . 107.17(18)

loop_
_geom_bond_atom_site_label_1
_geom_bond_atom_site_label_2
_geom_bond_site_symmetry_2
_geom_bond_distance
C1 N1 . 1.3302(15)
C1 H1 . 0.95(2)
C2 C3 . 1.3887(18)
C2 C2 8_565 1.389(3)
C2 N1 . 1.4060(16)
C3 C4 . 1.3784(18)
C3 H3 . 0.93
C4 C4 8_565 1.403(3)
C4 H4 . 0.93
C5 N2 . 1.3249(18)
C5 C6 . 1.384(2)
C5 N1 . 1.4341(17)
C6 C7 . 1.387(2)
C6 H6 . 0.93
C7 C8 . 1.378(2)
C7 H7 . 0.93
C8 C9 . 1.379(2)
C8 H8 . 0.93
C9 N2 . 1.3408(19)
C9 H9 . 0.93
F1 B1 . 1.3756(18)
F2 B1 . 1.384(3)
F3 B1 . 1.379(3)

loop_
_geom_hbond_atom_site_label_D
_geom_hbond_atom_site_label_H
_geom_hbond_atom_site_label_A
_geom_hbond_site_symmetry_A
_geom_hbond_distance_DH
_geom_hbond_distance_HA
_geom_hbond_distance_DA
_geom_hbond_angle_DHA
C1 H1 F3 . 0.95(2) 2.14(2) 3.094(2) 178.4(18)
C9 H9 F1 2_654 0.93 2.62 3.4759(19) 154
